data_4029101
loop_
_publ_author_name
'Broman, S\/oren Lindb&#x00E6;k'
'Jevric, Martyn'
'Bond, Andrew D.'
'Nielsen, Mogens Br\/ondsted'

_publ_section_title
;
 Syntheses of donor-acceptor-functionalized dihydroazulenes.
;
_journal_issue 1
_journal_name_full 'The Journal of organic chemistry'
_journal_page_first 41
_journal_page_last 64
_journal_paper_doi 10.1021/jo4020326
_journal_volume 79
_journal_year 2014
_chemical_absolute_configuration unk
_chemical_formula_moiety 'C25 H19 N3 O2'
_chemical_formula_sum 'C25 H19 N3 O2'
_chemical_formula_weight 393.43
_chemical_name_common 055-fl
_space_group_IT_number 29
_symmetry_cell_setting orthorhombic
_symmetry_space_group_name_Hall 'P 2c -2ac'
_symmetry_space_group_name_H-M 'P c a 21'
_atom_sites_solution_hydrogens geom
_atom_sites_solution_primary direct
_atom_sites_solution_secondary difmap
_audit_creation_method SHELXL-97
_cell_angle_alpha 90.00
_cell_angle_beta 90.00
_cell_angle_gamma 90.00
_cell_formula_units_Z 4
_cell_length_a 17.7097(9)
_cell_length_b 8.5590(4)
_cell_length_c 13.1023(6)
_cell_measurement_reflns_used 9879
_cell_measurement_temperature 150(2)
_cell_measurement_theta_max 25.10
_cell_measurement_theta_min 2.30
_cell_volume 1986.01(16)
_computing_cell_refinement 'SAINT v.7.68a (Bruker, 2010)'
_computing_data_collection 'APEX2 v2010.1-2 (Bruker, 2010)'
_computing_data_reduction SAINT
_computing_molecular_graphics SHELXTL
_computing_publication_material SHELXTL
_computing_structure_refinement SHELXTL
_computing_structure_solution 'SHELXTL v.6.12 (Sheldrick, 2008)'
_diffrn_ambient_temperature 150(2)
_diffrn_measured_fraction_theta_full 0.978
_diffrn_measured_fraction_theta_max 0.978
_diffrn_measurement_device_type 'Bruker Nonius X8APEX-II CCD'
_diffrn_measurement_method '\w and \f scans'
_diffrn_radiation_monochromator graphite
_diffrn_radiation_source 'fine-focus sealed tube'
_diffrn_radiation_type MoK\a
_diffrn_radiation_wavelength 0.71073
_diffrn_reflns_av_R_equivalents 0.0263
_diffrn_reflns_av_sigmaI/netI 0.0177
_diffrn_reflns_limit_h_max 20
_diffrn_reflns_limit_h_min -21
_diffrn_reflns_limit_k_max 10
_diffrn_reflns_limit_k_min -9
_diffrn_reflns_limit_l_max 15
_diffrn_reflns_limit_l_min -12
_diffrn_reflns_number 22888
_diffrn_reflns_theta_full 25.15
_diffrn_reflns_theta_max 25.15
_diffrn_reflns_theta_min 3.66
_diffrn_standards_number 0
_exptl_absorpt_coefficient_mu 0.085
_exptl_absorpt_correction_T_max 0.959
_exptl_absorpt_correction_T_min 0.841
_exptl_absorpt_correction_type multi-scan
_exptl_absorpt_process_details 'SADABS (Sheldrick, 2008)'
_exptl_crystal_colour yellow
_exptl_crystal_density_diffrn 1.316
_exptl_crystal_density_method 'not measured'
_exptl_crystal_description block
_exptl_crystal_F_000 824
_exptl_crystal_size_max 0.60
_exptl_crystal_size_mid 0.60
_exptl_crystal_size_min 0.50
_refine_diff_density_max 0.168
_refine_diff_density_min -0.157
_refine_diff_density_rms 0.032
_refine_ls_abs_structure_details
;
In the absence of significant anomalous scattering effects, the absolute
structure cannot be established. Friedel pairs have *not* been merged
;
_refine_ls_extinction_method none
_refine_ls_goodness_of_fit_ref 1.082
_refine_ls_hydrogen_treatment constr
_refine_ls_matrix_type full
_refine_ls_number_parameters 271
_refine_ls_number_reflns 3021
_refine_ls_number_restraints 1
_refine_ls_restrained_S_all 1.082
_refine_ls_R_factor_all 0.0270
_refine_ls_R_factor_gt 0.0255
_refine_ls_shift/su_max 0.000
_refine_ls_shift/su_mean 0.000
_refine_ls_structure_factor_coef Fsqd
_refine_ls_weighting_details 'calc w=1/[\s^2^(Fo^2^)+(0.0404P)^2^+0.2501P] where P=(Fo^2^+2Fc^2^)/3'
_refine_ls_weighting_scheme calc
_refine_ls_wR_factor_gt 0.0664
_refine_ls_wR_factor_ref 0.0673
_reflns_number_gt 2920
_reflns_number_total 3021
_reflns_threshold_expression I>2\s(I)
_cod_data_source_file jo4020326_si_006.cif
_cod_data_source_block mb1102
_cod_database_code 4029101

loop_
_symmetry_equiv_pos_as_xyz
'x, y, z'
'-x, -y, z+1/2'
'x+1/2, -y, z'
'-x+1/2, y, z+1/2'

loop_
_atom_site_label
_atom_site_type_symbol
_atom_site_fract_x
_atom_site_fract_y
_atom_site_fract_z
_atom_site_U_iso_or_equiv
_atom_site_adp_type
_atom_site_occupancy
_atom_site_symmetry_multiplicity
_atom_site_calc_flag
_atom_site_refinement_flags
O1 O 0.50794(6) 0.79249(14) 0.32216(11) 0.0388(3) Uani 1 1 d .
O2 O 0.56411(7) 0.62451(15) 0.22580(11) 0.0459(3) Uani 1 1 d .
N1 N 0.36212(8) -0.20229(16) 0.62705(12) 0.0386(3) Uani 1 1 d .
N2 N 0.55029(8) 0.10830(17) 0.59530(12) 0.0365(3) Uani 1 1 d .
N3 N 0.52070(7) 0.65857(18) 0.29488(11) 0.0313(3) Uani 1 1 d .
C1 C 0.23514(8) 0.26908(16) 0.53034(11) 0.0206(3) Uani 1 1 d .
H1A H 0.2323 0.3566 0.4799 0.025 Uiso 1 1 calc R
C2 C 0.28391(8) 0.13733(16) 0.48308(11) 0.0206(3) Uani 1 1 d .
H2A H 0.2693 0.0363 0.5159 0.025 Uiso 1 1 calc R
C3 C 0.36738(8) 0.16243(16) 0.49967(11) 0.0212(3) Uani 1 1 d .
C4 C 0.40943(8) 0.06068(17) 0.55453(11) 0.0225(3) Uani 1 1 d .
C5 C 0.26287(8) 0.33454(18) 0.62957(12) 0.0249(3) Uani 1 1 d .
H5A H 0.2996 0.2785 0.6676 0.030 Uiso 1 1 calc R
C6 C 0.23674(9) 0.47067(18) 0.66556(12) 0.0286(4) Uani 1 1 d .
H6A H 0.2617 0.5150 0.7229 0.034 Uiso 1 1 calc R
C7 C 0.17380(9) 0.55425(18) 0.62376(13) 0.0314(4) Uani 1 1 d .
H7A H 0.1758 0.6651 0.6254 0.038 Uiso 1 1 calc R
C8 C 0.11182(9) 0.4873(2) 0.58220(13) 0.0335(4) Uani 1 1 d .
H8A H 0.0728 0.5543 0.5585 0.040 Uiso 1 1 calc R
C9 C 0.10095(9) 0.3218(2) 0.57137(12) 0.0301(4) Uani 1 1 d .
H9A H 0.0508 0.2833 0.5768 0.036 Uiso 1 1 calc R
C10 C 0.15587(8) 0.21771(18) 0.55427(12) 0.0257(3) Uani 1 1 d .
H10A H 0.1446 0.1093 0.5573 0.031 Uiso 1 1 calc R
C11 C 0.38049(8) -0.08286(19) 0.59602(11) 0.0258(3) Uani 1 1 d .
C12 C 0.48814(9) 0.08768(17) 0.57552(12) 0.0259(3) Uani 1 1 d .
C13 C 0.40704(8) 0.29485(17) 0.44832(11) 0.0221(3) Uani 1 1 d .
C14 C 0.39530(8) 0.44979(17) 0.47655(12) 0.0235(3) Uani 1 1 d .
H14A H 0.3611 0.4739 0.5302 0.028 Uiso 1 1 calc R
C15 C 0.43319(8) 0.56857(17) 0.42676(12) 0.0256(3) Uani 1 1 d .
H15A H 0.4259 0.6745 0.4461 0.031 Uiso 1 1 calc R
C16 C 0.48184(8) 0.53043(18) 0.34840(12) 0.0259(3) Uani 1 1 d .
C17 C 0.49567(9) 0.37847(18) 0.31908(13) 0.0280(4) Uani 1 1 d .
H17A H 0.5302 0.3552 0.2657 0.034 Uiso 1 1 calc R
C18 C 0.45750(8) 0.26074(19) 0.37008(12) 0.0267(3) Uani 1 1 d .
H18A H 0.4659 0.1550 0.3513 0.032 Uiso 1 1 calc R
C19 C 0.26796(8) 0.12437(17) 0.36620(11) 0.0228(3) Uani 1 1 d .
H19A H 0.2807 0.2276 0.3348 0.027 Uiso 1 1 calc R
C20 C 0.31495(8) 0.0022(2) 0.31342(12) 0.0274(3) Uani 1 1 d .
H20A H 0.3508 0.0370 0.2644 0.033 Uiso 1 1 calc R
C21 C 0.31013(9) -0.15077(19) 0.33016(12) 0.0311(4) Uani 1 1 d .
H21A H 0.3480 -0.2137 0.2993 0.037 Uiso 1 1 calc R
C22 C 0.25418(10) -0.23203(19) 0.38961(13) 0.0342(4) Uani 1 1 d .
H22A H 0.2689 -0.3271 0.4213 0.041 Uiso 1 1 calc R
C23 C 0.18256(10) -0.18353(19) 0.40368(13) 0.0319(4) Uani 1 1 d .
H23A H 0.1505 -0.2490 0.4430 0.038 Uiso 1 1 calc R
C24 C 0.15039(9) -0.04189(18) 0.36458(12) 0.0268(3) Uani 1 1 d .
H24A H 0.0975 -0.0431 0.3523 0.032 Uiso 1 1 calc R
C25 C 0.18633(8) 0.09159(17) 0.34345(11) 0.0244(3) Uani 1 1 d .
H25A H 0.1580 0.1722 0.3115 0.029 Uiso 1 1 calc R

loop_
_atom_site_aniso_label
_atom_site_aniso_U_11
_atom_site_aniso_U_22
_atom_site_aniso_U_33
_atom_site_aniso_U_23
_atom_site_aniso_U_13
_atom_site_aniso_U_12
O1 0.0325(6) 0.0302(7) 0.0537(8) 0.0093(5) 0.0019(5) -0.0074(5)
O2 0.0378(7) 0.0534(8) 0.0465(8) 0.0077(6) 0.0172(6) -0.0094(6)
N1 0.0524(9) 0.0264(8) 0.0370(8) 0.0033(6) 0.0005(7) 0.0014(7)
N2 0.0263(8) 0.0390(8) 0.0440(9) -0.0022(6) -0.0051(6) 0.0069(6)
N3 0.0204(7) 0.0385(9) 0.0349(8) 0.0073(6) -0.0005(6) -0.0068(6)
C1 0.0210(8) 0.0196(7) 0.0213(8) 0.0033(6) 0.0008(5) 0.0000(6)
C2 0.0205(7) 0.0201(8) 0.0212(7) 0.0032(6) 0.0000(5) -0.0010(6)
C3 0.0222(8) 0.0212(8) 0.0201(7) -0.0039(6) 0.0023(6) 0.0007(6)
C4 0.0227(8) 0.0214(8) 0.0235(8) -0.0018(6) -0.0015(6) 0.0028(6)
C5 0.0222(8) 0.0304(8) 0.0223(7) 0.0021(6) 0.0012(6) -0.0034(6)
C6 0.0320(9) 0.0311(9) 0.0228(8) -0.0042(6) 0.0042(6) -0.0077(7)
C7 0.0411(10) 0.0243(8) 0.0288(8) -0.0033(6) 0.0069(7) 0.0025(7)
C8 0.0328(9) 0.0361(10) 0.0316(9) -0.0022(7) 0.0035(7) 0.0108(7)
C9 0.0209(8) 0.0378(10) 0.0315(9) -0.0049(7) 0.0036(6) -0.0013(7)
C10 0.0231(8) 0.0285(8) 0.0253(8) -0.0027(6) 0.0012(6) -0.0049(7)
C11 0.0282(8) 0.0257(9) 0.0236(8) -0.0014(6) -0.0017(6) 0.0059(7)
C12 0.0269(9) 0.0207(8) 0.0302(9) -0.0016(6) -0.0015(6) 0.0064(6)
C13 0.0164(7) 0.0251(8) 0.0249(8) 0.0032(6) -0.0041(6) 0.0004(6)
C14 0.0188(7) 0.0254(8) 0.0264(8) 0.0012(6) -0.0001(5) 0.0000(6)
C15 0.0200(8) 0.0245(8) 0.0323(9) 0.0014(6) -0.0016(6) -0.0015(6)
C16 0.0188(7) 0.0295(8) 0.0293(9) 0.0069(6) -0.0033(6) -0.0057(6)
C17 0.0196(7) 0.0350(10) 0.0295(8) -0.0001(7) 0.0039(6) -0.0013(6)
C18 0.0212(8) 0.0264(8) 0.0324(8) 0.0001(6) 0.0012(6) 0.0012(6)
C19 0.0217(8) 0.0243(8) 0.0224(8) 0.0032(6) 0.0009(6) -0.0008(6)
C20 0.0201(7) 0.0392(10) 0.0229(8) -0.0050(6) -0.0012(6) 0.0009(6)
C21 0.0284(8) 0.0349(10) 0.0299(9) -0.0111(7) -0.0042(6) 0.0085(7)
C22 0.0404(10) 0.0244(8) 0.0379(10) -0.0038(7) -0.0086(7) 0.0013(8)
C23 0.0358(10) 0.0282(9) 0.0316(9) -0.0008(7) -0.0028(7) -0.0071(7)
C24 0.0225(8) 0.0332(9) 0.0246(8) -0.0032(6) -0.0009(6) -0.0021(7)
C25 0.0226(8) 0.0306(9) 0.0200(8) -0.0006(6) -0.0009(6) 0.0029(6)

loop_
_atom_type_symbol
_atom_type_description
_atom_type_scat_dispersion_real
_atom_type_scat_dispersion_imag
_atom_type_scat_source
C C 0.0033 0.0016 'International Tables Vol C Tables 4.2.6.8 and 6.1.1.4'
H H 0.0000 0.0000 'International Tables Vol C Tables 4.2.6.8 and 6.1.1.4'
N N 0.0061 0.0033 'International Tables Vol C Tables 4.2.6.8 and 6.1.1.4'
O O 0.0106 0.0060 'International Tables Vol C Tables 4.2.6.8 and 6.1.1.4'

loop_
_geom_angle_atom_site_label_1
_geom_angle_atom_site_label_2
_geom_angle_atom_site_label_3
_geom_angle
O1 N3 O2 123.81(14)
O1 N3 C16 118.23(13)
O2 N3 C16 117.95(14)
C5 C1 C10 103.55(11)
C5 C1 C2 115.85(11)
C10 C1 C2 113.01(12)
C5 C1 H1A 108.0
C10 C1 H1A 108.0
C2 C1 H1A 108.0
C3 C2 C1 112.63(11)
C3 C2 C19 109.18(11)
C1 C2 C19 110.05(11)
C3 C2 H2A 108.3
C1 C2 H2A 108.3
C19 C2 H2A 108.3
C4 C3 C13 117.97(13)
C4 C3 C2 121.60(13)
C13 C3 C2 120.24(12)
C3 C4 C11 123.69(13)
C3 C4 C12 122.09(14)
C11 C4 C12 114.22(13)
C6 C5 C1 121.16(13)
C6 C5 H5A 119.4
C1 C5 H5A 119.4
C5 C6 C7 124.64(15)
C5 C6 H6A 117.7
C7 C6 H6A 117.7
C8 C7 C6 124.99(14)
C8 C7 H7A 117.5
C6 C7 H7A 117.5
C7 C8 C9 124.49(15)
C7 C8 H8A 117.8
C9 C8 H8A 117.8
C10 C9 C8 125.17(15)
C10 C9 H9A 117.4
C8 C9 H9A 117.4
C9 C10 C1 121.23(13)
C9 C10 H10A 119.4
C1 C10 H10A 119.4
N1 C11 C4 175.13(16)
N2 C12 C4 177.91(17)
C18 C13 C14 119.46(14)
C18 C13 C3 118.35(13)
C14 C13 C3 122.19(13)
C15 C14 C13 120.18(14)
C15 C14 H14A 119.9
C13 C14 H14A 119.9
C16 C15 C14 118.72(14)
C16 C15 H15A 120.6
C14 C15 H15A 120.6
C17 C16 C15 122.81(14)
C17 C16 N3 119.15(14)
C15 C16 N3 118.04(14)
C16 C17 C18 117.73(14)
C16 C17 H17A 121.1
C18 C17 H17A 121.1
C17 C18 C13 121.09(15)
C17 C18 H18A 119.5
C13 C18 H18A 119.5
C25 C19 C20 108.13(12)
C25 C19 C2 112.45(12)
C20 C19 C2 113.59(12)
C25 C19 H19A 107.5
C20 C19 H19A 107.5
C2 C19 H19A 107.5
C21 C20 C19 124.93(14)
C21 C20 H20A 117.5
C19 C20 H20A 117.5
C20 C21 C22 127.51(15)
C20 C21 H21A 116.2
C22 C21 H21A 116.2
C23 C22 C21 124.97(15)
C23 C22 H22A 117.5
C21 C22 H22A 117.5
C22 C23 C24 125.84(16)
C22 C23 H23A 117.1
C24 C23 H23A 117.1
C25 C24 C23 127.40(14)
C25 C24 H24A 116.3
C23 C24 H24A 116.3
C24 C25 C19 125.21(14)
C24 C25 H25A 117.4
C19 C25 H25A 117.4

loop_
_geom_bond_atom_site_label_1
_geom_bond_atom_site_label_2
_geom_bond_distance
O1 N3 1.2217(18)
O2 N3 1.2228(19)
N1 C11 1.147(2)
N2 C12 1.144(2)
N3 C16 1.473(2)
C1 C5 1.498(2)
C1 C10 1.504(2)
C1 C2 1.550(2)
C1 H1A 1.0000
C2 C3 1.510(2)
C2 C19 1.561(2)
C2 H2A 1.0000
C3 C4 1.353(2)
C3 C13 1.494(2)
C4 C11 1.438(2)
C4 C12 1.439(2)
C5 C6 1.339(2)
C5 H5A 0.9500
C6 C7 1.433(2)
C6 H6A 0.9500
C7 C8 1.353(2)
C7 H7A 0.9500
C8 C9 1.436(3)
C8 H8A 0.9500
C9 C10 1.338(2)
C9 H9A 0.9500
C10 H10A 0.9500
C13 C18 1.391(2)
C13 C14 1.392(2)
C14 C15 1.382(2)
C14 H14A 0.9500
C15 C16 1.379(2)
C15 H15A 0.9500
C16 C17 1.378(2)
C17 C18 1.385(2)
C17 H17A 0.9500
C18 H18A 0.9500
C19 C25 1.503(2)
C19 C20 1.505(2)
C19 H19A 1.0000
C20 C21 1.331(2)
C20 H20A 0.9500
C21 C22 1.439(3)
C21 H21A 0.9500
C22 C23 1.347(3)
C22 H22A 0.9500
C23 C24 1.434(2)
C23 H23A 0.9500
C24 C25 1.337(2)
C24 H24A 0.9500
C25 H25A 0.9500

loop_
_geom_torsion_atom_site_label_1
_geom_torsion_atom_site_label_2
_geom_torsion_atom_site_label_3
_geom_torsion_atom_site_label_4
_geom_torsion
C5 C1 C2 C3 -36.59(16)
C10 C1 C2 C3 -155.84(12)
C5 C1 C2 C19 -158.66(12)
C10 C1 C2 C19 82.09(14)
C1 C2 C3 C4 117.38(15)
C19 C2 C3 C4 -120.06(15)
C1 C2 C3 C13 -67.60(16)
C19 C2 C3 C13 54.97(16)
C13 C3 C4 C11 -171.18(13)
C2 C3 C4 C11 4.0(2)
C13 C3 C4 C12 8.3(2)
C2 C3 C4 C12 -176.56(13)
C10 C1 C5 C6 -71.58(16)
C2 C1 C5 C6 164.12(14)
C1 C5 C6 C7 9.7(2)
C5 C6 C7 C8 34.5(3)
C6 C7 C8 C9 -1.8(3)
C7 C8 C9 C10 -32.8(3)
C8 C9 C10 C1 -8.5(3)
C5 C1 C10 C9 70.49(17)
C2 C1 C10 C9 -163.38(15)
C4 C3 C13 C18 65.69(19)
C2 C3 C13 C18 -109.52(15)
C4 C3 C13 C14 -114.03(16)
C2 C3 C13 C14 70.77(18)
C18 C13 C14 C15 0.4(2)
C3 C13 C14 C15 -179.91(13)
C13 C14 C15 C16 0.7(2)
C14 C15 C16 C17 -1.5(2)
C14 C15 C16 N3 178.89(13)
O1 N3 C16 C17 -179.74(14)
O2 N3 C16 C17 0.0(2)
O1 N3 C16 C15 -0.2(2)
O2 N3 C16 C15 179.62(15)
C15 C16 C17 C18 1.2(2)
N3 C16 C17 C18 -179.19(13)
C16 C17 C18 C13 -0.1(2)
C14 C13 C18 C17 -0.7(2)
C3 C13 C18 C17 179.60(13)
C3 C2 C19 C25 177.29(12)
C1 C2 C19 C25 -58.62(15)
C3 C2 C19 C20 54.06(16)
C1 C2 C19 C20 178.16(12)
C25 C19 C20 C21 -59.87(19)
C2 C19 C20 C21 65.68(19)
C19 C20 C21 C22 9.0(3)
C20 C21 C22 C23 28.8(3)
C21 C22 C23 C24 -1.7(3)
C22 C23 C24 C25 -28.0(3)
C23 C24 C25 C19 -6.1(3)
C20 C19 C25 C24 57.71(19)
C2 C19 C25 C24 -68.52(19)
